data_1526600
loop_
_publ_author_name
'Shakeripour, H.'
'Akhavan, M.'

_publ_section_title
;
 Investigation of structure and transport properties of
 Gd~1-x-z~Pr~x~Ca~z~Ba~2~Cu~3~O~7-\d~ system
;
_journal_coden_ASTM SUSTEF
_journal_issue 4
_journal_name_full 'Superconductor Science and Technology'
_journal_page_first 213
_journal_page_last 217
_journal_paper_doi 10.1088/0953-2048/14/4/306
_journal_volume 14
_journal_year 2001
_chemical_formula_sum 'Ca0.189 Gd0.689 Pr0.089'
_chemical_name_systematic 'Gd0.689 Pr0.089 Ca0.189 Ba2 Cu3 O6.878'
_space_group_IT_number 47
_symmetry_space_group_name_Hall '-P 2 2'
_symmetry_space_group_name_H-M 'P m m m'
_cell_angle_alpha 90
_cell_angle_beta 90
_cell_angle_gamma 90
_cell_formula_units_Z 1
_cell_length_a 3.8507
_cell_length_b 3.8846
_cell_length_c 11.724
_cell_volume 175.373
_cod_data_source_file Shakeripour_SUSTEF_2001_1973.cif
_cod_data_source_block Ca0.189Gd0.689Pr0.089
_cod_original_cell_volume 175.3726
_cod_database_code 1526600

loop_
_symmetry_equiv_pos_as_xyz
x,y,z
-x,-y,z
x,-y,-z
-x,y,-z
-x,-y,-z
x,y,-z
-x,y,z
x,-y,z

loop_
_atom_site_label
_atom_site_type_symbol
_atom_site_fract_x
_atom_site_fract_y
_atom_site_fract_z
_atom_site_occupancy
_atom_site_U_iso_or_equiv
Gd1 Gd+3 0.5 0.5 0.5 0.689 0.0
Pr1 Pr+3 0.5 0.5 0.5 0.089 0.0
Ca1 Ca+2 0.5 0.5 0.5 0.189 0.0
